data_8106617
loop_
_publ_author_name
'Alias, Nurul Zawani'
'Ahmad, Wan Yaacob Wan'
'Hassan, Nurul Izzaty'
'Yamin, Bohari M.'
'Ngatiman, Mohammad Fadzlee'

_publ_section_title
;
 Crystal structure of 3-(2-amino-1,3-selenazol-4-yl)-2H-chromen-2-one --
 dimethylformamide (1/1), C15H15N3O3Se
;
_journal_issue 4
_journal_name_full 'Zeitschrift f\"ur Kristallographie - New Crystal Structures'
_journal_page_first 607
_journal_page_last 609
_journal_paper_doi 10.1515/ncrs-2016-0368
_journal_volume 232
_journal_year 2017
_chemical_formula_moiety 'C12 H8 N2 O2 Se, C3 H7 N O'
_chemical_formula_sum 'C15 H15 N3 O3 Se'
_chemical_formula_weight 364.26
_space_group_crystal_system triclinic
_space_group_IT_number 2
_space_group_name_Hall '-P 1'
_space_group_name_H-M_alt 'P -1'
_atom_sites_solution_hydrogens mixed
_cell_angle_alpha 93.844(2)
_cell_angle_beta 106.344(2)
_cell_angle_gamma 110.816(2)
_cell_formula_units_Z 4
_cell_length_a 9.5686(7)
_cell_length_b 12.3795(9)
_cell_length_c 14.7854(11)
_cell_measurement_reflns_used 13033
_cell_measurement_temperature 300(2)
_cell_measurement_theta_max 28.418
_cell_measurement_theta_min 2.923
_cell_volume 1543.4(2)
_computing_cell_refinement 'Bruker SAINT'
_computing_data_collection 'Bruker APEX2'
_computing_data_reduction 'Bruker SAINT'
_computing_molecular_graphics 'Bruker SHELXTL'
_computing_publication_material 'Bruker SHELXTL'
_computing_structure_refinement 'SHELXL-2014 (Sheldrick 2014)'
_computing_structure_solution 'SHELXS-97 (Sheldrick 2008)'
_diffrn_ambient_temperature 300(2)
_diffrn_measured_fraction_theta_full 0.999
_diffrn_measured_fraction_theta_max 0.996
_diffrn_measurement_device_type 'Bruker APEX-II CCD'
_diffrn_measurement_method '\f and \w scans'
_diffrn_radiation_type MoK\a
_diffrn_radiation_wavelength 0.71073
_diffrn_reflns_av_R_equivalents 0.0818
_diffrn_reflns_av_unetI/netI 0.0616
_diffrn_reflns_Laue_measured_fraction_full 0.999
_diffrn_reflns_Laue_measured_fraction_max 0.996
_diffrn_reflns_limit_h_max 12
_diffrn_reflns_limit_h_min -12
_diffrn_reflns_limit_k_max 16
_diffrn_reflns_limit_k_min -16
_diffrn_reflns_limit_l_max 19
_diffrn_reflns_limit_l_min -19
_diffrn_reflns_number 52857
_diffrn_reflns_point_group_measured_fraction_full 0.999
_diffrn_reflns_point_group_measured_fraction_max 0.996
_diffrn_reflns_theta_full 25.242
_diffrn_reflns_theta_max 28.418
_diffrn_reflns_theta_min 2.923
_diffrn_standards_decay_% 0
_diffrn_standards_interval_count 0
_diffrn_standards_interval_time 0
_diffrn_standards_number 0
_exptl_absorpt_coefficient_mu 2.449
_exptl_absorpt_correction_type none
_exptl_crystal_colour 'dark red'
_exptl_crystal_density_diffrn 1.568
_exptl_crystal_description block
_exptl_crystal_F_000 736
_exptl_crystal_size_max 0.500
_exptl_crystal_size_mid 0.490
_exptl_crystal_size_min 0.480
_refine_diff_density_max 0.705
_refine_diff_density_min -0.548
_refine_diff_density_rms 0.106
_refine_ls_extinction_coef .
_refine_ls_extinction_method none
_refine_ls_goodness_of_fit_ref 1.036
_refine_ls_hydrogen_treatment mixed
_refine_ls_matrix_type full
_refine_ls_number_parameters 417
_refine_ls_number_reflns 7728
_refine_ls_number_restraints 4
_refine_ls_restrained_S_all 1.035
_refine_ls_R_factor_all 0.1091
_refine_ls_R_factor_gt 0.0489
_refine_ls_shift/su_max 0.001
_refine_ls_shift/su_mean 0.000
_refine_ls_structure_factor_coef Fsqd
_refine_ls_weighting_details 'w=1/[\s^2^(Fo^2^)+(0.0369P)^2^+1.3895P] where P=(Fo^2^+2Fc^2^)/3'
_refine_ls_weighting_scheme calc
_refine_ls_wR_factor_gt 0.0877
_refine_ls_wR_factor_ref 0.1066
_reflns_Friedel_coverage 0.000
_reflns_Friedel_fraction_full .
_reflns_Friedel_fraction_max .
_reflns_number_gt 4768
_reflns_number_total 7728
_reflns_threshold_expression 'I > 2\s(I)'
_cod_data_source_file suppl_ncrs-2016-0368_suppl.cif
_cod_data_source_block wanya1_0m
_cod_database_code 8106617
_shelx_space_group_comment
;
The symmetry employed for this shelxl refinement is uniquely defined
by the following loop, which should always be used as a source of
symmetry information in preference to the above space-group names.
They are only intended as comments.
;
_shelx_estimated_absorpt_t_min 0.374
_shelx_estimated_absorpt_t_max 0.386
_shelxl_version_number 2013-4

loop_
_space_group_symop_operation_xyz
'x, y, z'
'-x, -y, -z'

loop_
_atom_site_label
_atom_site_type_symbol
_atom_site_fract_x
_atom_site_fract_y
_atom_site_fract_z
_atom_site_U_iso_or_equiv
_atom_site_adp_type
_atom_site_occupancy
_atom_site_site_symmetry_order
_atom_site_calc_flag
_atom_site_refinement_flags_posn
_atom_site_refinement_flags_adp
_atom_site_refinement_flags_occupancy
_atom_site_disorder_assembly
_atom_site_disorder_group
Se1 Se 0.68571(4) 0.85803(3) 0.33979(3) 0.04634(12) Uani 1 1 d . . . . .
Se2 Se -0.35364(4) 0.06206(3) 0.83165(3) 0.05157(13) Uani 1 1 d . . . . .
O1 O 0.1012(3) 0.44876(19) 0.35694(18) 0.0488(6) Uani 1 1 d . . . . .
O2 O 0.3386(3) 0.4889(2) 0.3510(2) 0.0732(9) Uani 1 1 d . . . . .
O3 O 0.2536(3) 0.47950(19) 0.85285(17) 0.0470(6) Uani 1 1 d . . . . .
O4 O 0.0094(3) 0.4379(2) 0.8474(2) 0.0567(7) Uani 1 1 d . . . . .
O5 O 0.4493(4) 0.8236(3) 0.8821(3) 0.0992(12) Uani 1 1 d . . . . .
O6 O -0.0475(4) 0.1232(3) 0.4061(3) 0.0902(11) Uani 1 1 d . . . . .
N1 N 0.4604(3) 0.8586(2) 0.41660(18) 0.0353(6) Uani 1 1 d . . . . .
N2 N 0.6505(4) 1.0473(3) 0.4351(2) 0.0507(8) Uani 1 1 d D . . . .
N3 N -0.0459(3) 0.0954(2) 0.90750(18) 0.0352(6) Uani 1 1 d . . . . .
N4 N -0.2162(4) -0.0862(3) 0.9236(3) 0.0527(8) Uani 1 1 d D . . . .
N5 N 0.2042(4) 0.8100(3) 0.8693(2) 0.0508(8) Uani 1 1 d . . . . .
N6 N 0.1661(3) 0.1283(3) 0.3681(2) 0.0486(7) Uani 1 1 d . . . . .
C1 C -0.0168(4) 0.4795(3) 0.3700(2) 0.0420(8) Uani 1 1 d . . . . .
C2 C -0.1565(5) 0.3905(4) 0.3643(3) 0.0583(10) Uani 1 1 d . . . . .
H2 H -0.1697 0.3123 0.3513 0.070 Uiso 1 1 calc R U . . .
C3 C -0.2765(5) 0.4186(4) 0.3780(3) 0.0657(12) Uani 1 1 d . . . . .
H3 H -0.3710 0.3590 0.3754 0.079 Uiso 1 1 calc R U . . .
C4 C -0.2577(5) 0.5349(4) 0.3955(3) 0.0643(11) Uani 1 1 d . . . . .
H4 H -0.3402 0.5532 0.4037 0.077 Uiso 1 1 calc R U . . .
C5 C -0.1186(4) 0.6229(4) 0.4009(3) 0.0520(9) Uani 1 1 d . . . . .
H5 H -0.1069 0.7009 0.4132 0.062 Uiso 1 1 calc R U . . .
C6 C 0.0063(4) 0.5974(3) 0.3883(2) 0.0384(7) Uani 1 1 d . . . . .
C7 C 0.1553(4) 0.6830(3) 0.3915(2) 0.0353(7) Uani 1 1 d . . . . .
H7 H 0.1724 0.7622 0.4027 0.042 Uiso 1 1 calc R U . . .
C8 C 0.2717(4) 0.6537(3) 0.3789(2) 0.0329(7) Uani 1 1 d . . . . .
C9 C 0.2459(4) 0.5289(3) 0.3615(3) 0.0437(8) Uani 1 1 d . . . . .
C10 C 0.4216(4) 0.7410(3) 0.3776(2) 0.0319(7) Uani 1 1 d . . . . .
C11 C 0.5888(4) 0.9301(3) 0.4054(2) 0.0356(7) Uani 1 1 d . . . . .
C12 C 0.5199(4) 0.7204(3) 0.3351(2) 0.0389(8) Uani 1 1 d . . . . .
H12 H 0.5059 0.6462 0.3069 0.047 Uiso 1 1 calc R U . . .
C13 C 0.3873(4) 0.4553(3) 0.8703(2) 0.0418(8) Uani 1 1 d . . . . .
C14 C 0.5229(5) 0.5437(4) 0.8676(3) 0.0588(10) Uani 1 1 d . . . . .
H14 H 0.5226 0.6155 0.8527 0.071 Uiso 1 1 calc R U . . .
C15 C 0.6585(5) 0.5217(4) 0.8878(3) 0.0670(13) Uani 1 1 d . . . . .
H15 H 0.7516 0.5799 0.8869 0.080 Uiso 1 1 calc R U . . .
C16 C 0.6600(5) 0.4152(4) 0.9094(3) 0.0615(11) Uani 1 1 d . . . . .
H16 H 0.7534 0.4027 0.9233 0.074 Uiso 1 1 calc R U . . .
C17 C 0.5239(4) 0.3281(4) 0.9102(3) 0.0516(9) Uani 1 1 d . . . . .
H17 H 0.5249 0.2562 0.9240 0.062 Uiso 1 1 calc R U . . .
C18 C 0.3833(4) 0.3469(3) 0.8904(2) 0.0390(8) Uani 1 1 d . . . . .
C19 C 0.2353(4) 0.2617(3) 0.8891(2) 0.0364(7) Uani 1 1 d . . . . .
H19 H 0.2295 0.1872 0.8998 0.044 Uiso 1 1 calc R U . . .
C20 C 0.1040(4) 0.2845(3) 0.8732(2) 0.0324(7) Uani 1 1 d . . . . .
C21 C 0.1131(4) 0.4023(3) 0.8570(2) 0.0396(8) Uani 1 1 d . . . . .
C22 C -0.0482(4) 0.1958(3) 0.8702(2) 0.0328(7) Uani 1 1 d . . . . .
C23 C -0.1867(4) 0.0182(3) 0.8956(2) 0.0377(8) Uani 1 1 d . . . . .
C24 C -0.1914(4) 0.1980(3) 0.8289(2) 0.0422(8) Uani 1 1 d . . . . .
H24 H -0.2070 0.2603 0.8021 0.051 Uiso 1 1 calc R U . . .
C25 C 0.0468(5) 0.7364(4) 0.8673(3) 0.0719(13) Uani 1 1 d . . . . .
H25A H 0.0377 0.6565 0.8660 0.108 Uiso 1 1 calc R U . . .
H25B H -0.0298 0.7406 0.8110 0.108 Uiso 1 1 calc R U . . .
H25C H 0.0281 0.7633 0.9235 0.108 Uiso 1 1 calc R U . . .
C26 C 0.2389(6) 0.9318(4) 0.8623(4) 0.0859(16) Uani 1 1 d . . . . .
H26A H 0.3338 0.9806 0.9132 0.129 Uiso 1 1 calc R U . . .
H26B H 0.1526 0.9514 0.8673 0.129 Uiso 1 1 calc R U . . .
H26C H 0.2534 0.9443 0.8016 0.129 Uiso 1 1 calc R U . . .
C27 C 0.3141(5) 0.7687(4) 0.8796(4) 0.0713(13) Uani 1 1 d . . . . .
H27 H 0.2869 0.6902 0.8855 0.086 Uiso 1 1 calc R U . . .
C28 C 0.1135(5) 0.0022(3) 0.3476(3) 0.0674(12) Uani 1 1 d . . . . .
H28A H 0.0591 -0.0315 0.3908 0.101 Uiso 1 1 calc R U . . .
H28B H 0.2032 -0.0186 0.3555 0.101 Uiso 1 1 calc R U . . .
H28C H 0.0430 -0.0274 0.2828 0.101 Uiso 1 1 calc R U . . .
C29 C 0.3144(5) 0.2000(4) 0.3568(4) 0.0705(12) Uani 1 1 d . . . . .
H29A H 0.3360 0.2816 0.3757 0.106 Uiso 1 1 calc R U . . .
H29B H 0.3077 0.1848 0.2909 0.106 Uiso 1 1 calc R U . . .
H29C H 0.3979 0.1813 0.3964 0.106 Uiso 1 1 calc R U . . .
C30 C 0.0803(5) 0.1763(4) 0.3969(3) 0.0680(12) Uani 1 1 d . . . . .
H30 H 0.1207 0.2580 0.4117 0.082 Uiso 1 1 calc R U . . .
H2A H 0.616(4) 1.077(3) 0.474(2) 0.064(13) Uiso 1 1 d D . . . .
H4A H -0.138(4) -0.093(4) 0.964(3) 0.088(16) Uiso 1 1 d D . . . .
H2B H 0.736(3) 1.089(3) 0.425(3) 0.058(12) Uiso 1 1 d D . . . .
H4B H -0.309(2) -0.129(3) 0.923(3) 0.064(13) Uiso 1 1 d D . . . .

loop_
_atom_site_aniso_label
_atom_site_aniso_U_11
_atom_site_aniso_U_22
_atom_site_aniso_U_33
_atom_site_aniso_U_23
_atom_site_aniso_U_13
_atom_site_aniso_U_12
Se1 0.0465(2) 0.0405(2) 0.0579(2) 0.00538(16) 0.02910(18) 0.01512(17)
Se2 0.03185(19) 0.0536(2) 0.0668(3) 0.02658(19) 0.00834(17) 0.01719(17)
O1 0.0507(15) 0.0322(12) 0.0680(17) 0.0115(11) 0.0281(13) 0.0140(11)
O2 0.074(2) 0.0383(15) 0.136(3) 0.0263(16) 0.064(2) 0.0310(15)
O3 0.0478(14) 0.0335(12) 0.0553(15) 0.0111(11) 0.0181(12) 0.0095(11)
O4 0.0554(16) 0.0388(14) 0.082(2) 0.0175(13) 0.0212(14) 0.0247(13)
O5 0.0425(17) 0.073(2) 0.177(4) 0.053(2) 0.028(2) 0.0184(16)
O6 0.074(2) 0.0599(19) 0.152(3) 0.010(2) 0.075(2) 0.0172(17)
N1 0.0343(14) 0.0311(14) 0.0382(15) 0.0003(11) 0.0116(12) 0.0114(12)
N2 0.0484(19) 0.0342(17) 0.068(2) -0.0032(15) 0.0317(17) 0.0067(15)
N3 0.0290(14) 0.0339(14) 0.0417(16) 0.0128(12) 0.0060(12) 0.0143(12)
N4 0.0340(17) 0.0425(18) 0.075(2) 0.0273(16) 0.0098(17) 0.0104(15)
N5 0.0419(17) 0.0421(17) 0.062(2) 0.0107(15) 0.0140(15) 0.0110(14)
N6 0.0459(17) 0.0405(17) 0.061(2) 0.0093(14) 0.0250(15) 0.0133(14)
C1 0.0401(19) 0.045(2) 0.0365(19) 0.0103(15) 0.0126(15) 0.0109(16)
C2 0.047(2) 0.052(2) 0.062(3) 0.0149(19) 0.0136(19) 0.0047(19)
C3 0.041(2) 0.072(3) 0.070(3) 0.028(2) 0.019(2) 0.003(2)
C4 0.038(2) 0.091(3) 0.069(3) 0.027(2) 0.022(2) 0.026(2)
C5 0.041(2) 0.060(2) 0.059(2) 0.0126(19) 0.0175(18) 0.0225(19)
C6 0.0340(17) 0.0433(19) 0.0351(18) 0.0070(15) 0.0096(14) 0.0131(15)
C7 0.0358(17) 0.0316(17) 0.0367(18) 0.0035(14) 0.0099(14) 0.0133(14)
C8 0.0358(17) 0.0325(16) 0.0300(17) 0.0041(13) 0.0101(14) 0.0136(14)
C9 0.048(2) 0.0317(18) 0.057(2) 0.0137(16) 0.0268(18) 0.0138(16)
C10 0.0345(17) 0.0322(16) 0.0292(16) 0.0043(13) 0.0094(13) 0.0144(14)
C11 0.0357(17) 0.0337(17) 0.0362(18) 0.0029(14) 0.0123(14) 0.0125(14)
C12 0.0456(19) 0.0355(18) 0.0400(19) 0.0030(14) 0.0177(16) 0.0189(16)
C13 0.0392(19) 0.0422(19) 0.0333(18) -0.0011(15) 0.0130(15) 0.0043(16)
C14 0.055(3) 0.051(2) 0.056(2) 0.0036(19) 0.024(2) 0.002(2)
C15 0.045(2) 0.074(3) 0.054(3) -0.009(2) 0.023(2) -0.011(2)
C16 0.036(2) 0.081(3) 0.054(2) -0.008(2) 0.0152(18) 0.012(2)
C17 0.040(2) 0.063(2) 0.051(2) 0.0008(18) 0.0154(17) 0.0194(19)
C18 0.0383(18) 0.0429(19) 0.0309(18) -0.0004(14) 0.0123(14) 0.0107(15)
C19 0.0359(18) 0.0341(17) 0.0375(18) 0.0053(14) 0.0115(14) 0.0127(14)
C20 0.0361(17) 0.0320(17) 0.0277(16) 0.0051(13) 0.0082(13) 0.0136(14)
C21 0.0417(19) 0.0334(18) 0.0363(19) 0.0058(14) 0.0090(15) 0.0093(16)
C22 0.0308(16) 0.0320(16) 0.0339(17) 0.0078(13) 0.0082(13) 0.0118(13)
C23 0.0318(18) 0.0366(18) 0.0405(19) 0.0109(15) 0.0044(15) 0.0136(15)
C24 0.0374(18) 0.0422(19) 0.048(2) 0.0179(16) 0.0083(16) 0.0199(16)
C25 0.056(3) 0.060(3) 0.093(4) 0.004(2) 0.033(2) 0.010(2)
C26 0.079(3) 0.051(3) 0.141(5) 0.035(3) 0.051(3) 0.026(2)
C27 0.050(3) 0.046(2) 0.108(4) 0.030(2) 0.015(2) 0.012(2)
C28 0.063(3) 0.045(2) 0.097(3) 0.007(2) 0.034(3) 0.020(2)
C29 0.055(3) 0.066(3) 0.098(4) 0.025(2) 0.040(3) 0.019(2)
C30 0.070(3) 0.044(2) 0.098(4) 0.008(2) 0.047(3) 0.018(2)

loop_
_atom_type_symbol
_atom_type_description
_atom_type_scat_dispersion_real
_atom_type_scat_dispersion_imag
_atom_type_scat_source
C C 0.0033 0.0016 'International Tables Vol C Tables 4.2.6.8 and 6.1.1.4'
H H 0.0000 0.0000 'International Tables Vol C Tables 4.2.6.8 and 6.1.1.4'
N N 0.0061 0.0033 'International Tables Vol C Tables 4.2.6.8 and 6.1.1.4'
O O 0.0106 0.0060 'International Tables Vol C Tables 4.2.6.8 and 6.1.1.4'
Se Se -0.0929 2.2259 'International Tables Vol C Tables 4.2.6.8 and 6.1.1.4'

loop_
_geom_angle_atom_site_label_1
_geom_angle_atom_site_label_2
_geom_angle_atom_site_label_3
_geom_angle
_geom_angle_site_symmetry_1
_geom_angle_site_symmetry_3
C12 Se1 C11 84.17(14) . .
C24 Se2 C23 83.95(14) . .
C9 O1 C1 123.4(3) . .
C21 O3 C13 123.4(3) . .
C11 N1 C10 112.5(3) . .
C11 N2 H2A 119(3) . .
C11 N2 H2B 119(3) . .
H2A N2 H2B 120(4) . .
C23 N3 C22 112.8(2) . .
C23 N4 H4A 116(3) . .
C23 N4 H4B 121(3) . .
H4A N4 H4B 117(4) . .
C27 N5 C26 120.1(3) . .
C27 N5 C25 121.2(3) . .
C26 N5 C25 118.7(3) . .
C30 N6 C28 120.0(3) . .
C30 N6 C29 121.0(3) . .
C28 N6 C29 118.9(3) . .
O1 C1 C2 117.7(3) . .
O1 C1 C6 120.3(3) . .
C2 C1 C6 122.0(3) . .
C3 C2 C1 119.1(4) . .
C3 C2 H2 120.5 . .
C1 C2 H2 120.5 . .
C2 C3 C4 120.4(4) . .
C2 C3 H3 119.8 . .
C4 C3 H3 119.8 . .
C5 C4 C3 120.2(4) . .
C5 C4 H4 119.9 . .
C3 C4 H4 119.9 . .
C4 C5 C6 120.8(4) . .
C4 C5 H5 119.6 . .
C6 C5 H5 119.6 . .
C1 C6 C5 117.5(3) . .
C1 C6 C7 117.5(3) . .
C5 C6 C7 125.0(3) . .
C8 C7 C6 122.6(3) . .
C8 C7 H7 118.7 . .
C6 C7 H7 118.7 . .
C7 C8 C10 122.6(3) . .
C7 C8 C9 119.0(3) . .
C10 C8 C9 118.3(3) . .
O2 C9 O1 115.8(3) . .
O2 C9 C8 127.0(3) . .
O1 C9 C8 117.2(3) . .
C12 C10 N1 116.7(3) . .
C12 C10 C8 125.9(3) . .
N1 C10 C8 117.2(3) . .
N1 C11 N2 124.4(3) . .
N1 C11 Se1 114.9(2) . .
N2 C11 Se1 120.7(2) . .
C10 C12 Se1 111.7(2) . .
C10 C12 H12 124.2 . .
Se1 C12 H12 124.2 . .
O3 C13 C14 117.0(3) . .
O3 C13 C18 120.3(3) . .
C14 C13 C18 122.7(4) . .
C15 C14 C13 117.5(4) . .
C15 C14 H14 121.3 . .
C13 C14 H14 121.3 . .
C14 C15 C16 121.7(4) . .
C14 C15 H15 119.2 . .
C16 C15 H15 119.2 . .
C17 C16 C15 120.0(4) . .
C17 C16 H16 120.0 . .
C15 C16 H16 120.0 . .
C16 C17 C18 120.3(4) . .
C16 C17 H17 119.9 . .
C18 C17 H17 119.9 . .
C13 C18 C17 117.9(3) . .
C13 C18 C19 117.5(3) . .
C17 C18 C19 124.6(3) . .
C20 C19 C18 122.8(3) . .
C20 C19 H19 118.6 . .
C18 C19 H19 118.6 . .
C19 C20 C22 122.4(3) . .
C19 C20 C21 118.7(3) . .
C22 C20 C21 118.9(3) . .
O4 C21 O3 116.4(3) . .
O4 C21 C20 126.5(3) . .
O3 C21 C20 117.1(3) . .
C24 C22 N3 116.6(3) . .
C24 C22 C20 126.0(3) . .
N3 C22 C20 117.2(3) . .
N3 C23 N4 124.3(3) . .
N3 C23 Se2 114.7(2) . .
N4 C23 Se2 121.0(2) . .
C22 C24 Se2 112.0(2) . .
C22 C24 H24 124.0 . .
Se2 C24 H24 124.0 . .
N5 C25 H25A 109.5 . .
N5 C25 H25B 109.5 . .
H25A C25 H25B 109.5 . .
N5 C25 H25C 109.5 . .
H25A C25 H25C 109.5 . .
H25B C25 H25C 109.5 . .
N5 C26 H26A 109.5 . .
N5 C26 H26B 109.5 . .
H26A C26 H26B 109.5 . .
N5 C26 H26C 109.5 . .
H26A C26 H26C 109.5 . .
H26B C26 H26C 109.5 . .
O5 C27 N5 125.9(4) . .
O5 C27 H27 117.1 . .
N5 C27 H27 117.1 . .
N6 C28 H28A 109.5 . .
N6 C28 H28B 109.5 . .
H28A C28 H28B 109.5 . .
N6 C28 H28C 109.5 . .
H28A C28 H28C 109.5 . .
H28B C28 H28C 109.5 . .
N6 C29 H29A 109.5 . .
N6 C29 H29B 109.5 . .
H29A C29 H29B 109.5 . .
N6 C29 H29C 109.5 . .
H29A C29 H29C 109.5 . .
H29B C29 H29C 109.5 . .
O6 C30 N6 125.6(4) . .
O6 C30 H30 117.2 . .
N6 C30 H30 117.2 . .

loop_
_geom_bond_atom_site_label_1
_geom_bond_atom_site_label_2
_geom_bond_distance
_geom_bond_site_symmetry_2
Se1 C12 1.851(3) .
Se1 C11 1.891(3) .
Se2 C24 1.853(3) .
Se2 C23 1.891(3) .
O1 C9 1.366(4) .
O1 C1 1.370(4) .
O2 C9 1.199(4) .
O3 C21 1.366(4) .
O3 C13 1.375(4) .
O4 C21 1.200(4) .
O5 C27 1.218(5) .
O6 C30 1.217(5) .
N1 C11 1.297(4) .
N1 C10 1.404(4) .
N2 C11 1.343(4) .
N2 H2A 0.862(10) .
N2 H2B 0.858(10) .
N3 C23 1.300(4) .
N3 C22 1.398(4) .
N4 C23 1.342(4) .
N4 H4A 0.856(10) .
N4 H4B 0.857(10) .
N5 C27 1.301(5) .
N5 C26 1.442(5) .
N5 C25 1.447(5) .
N6 C30 1.311(5) .
N6 C28 1.440(5) .
N6 C29 1.444(5) .
C1 C2 1.373(5) .
C1 C6 1.391(5) .
C2 C3 1.373(6) .
C2 H2 0.9300 .
C3 C4 1.383(6) .
C3 H3 0.9300 .
C4 C5 1.365(5) .
C4 H4 0.9300 .
C5 C6 1.397(5) .
C5 H5 0.9300 .
C6 C7 1.428(4) .
C7 C8 1.342(4) .
C7 H7 0.9300 .
C8 C10 1.464(4) .
C8 C9 1.467(4) .
C10 C12 1.351(4) .
C12 H12 0.9300 .
C13 C14 1.382(5) .
C13 C18 1.383(5) .
C14 C15 1.376(6) .
C14 H14 0.9300 .
C15 C16 1.380(6) .
C15 H15 0.9300 .
C16 C17 1.367(5) .
C16 H16 0.9300 .
C17 C18 1.400(5) .
C17 H17 0.9300 .
C18 C19 1.428(4) .
C19 C20 1.345(4) .
C19 H19 0.9300 .
C20 C22 1.465(4) .
C20 C21 1.469(4) .
C22 C24 1.345(4) .
C24 H24 0.9300 .
C25 H25A 0.9600 .
C25 H25B 0.9600 .
C25 H25C 0.9600 .
C26 H26A 0.9600 .
C26 H26B 0.9600 .
C26 H26C 0.9600 .
C27 H27 0.9300 .
C28 H28A 0.9600 .
C28 H28B 0.9600 .
C28 H28C 0.9600 .
C29 H29A 0.9600 .
C29 H29B 0.9600 .
C29 H29C 0.9600 .
C30 H30 0.9300 .

loop_
_geom_hbond_atom_site_label_D
_geom_hbond_atom_site_label_H
_geom_hbond_atom_site_label_A
_geom_hbond_distance_DH
_geom_hbond_distance_HA
_geom_hbond_distance_DA
_geom_hbond_angle_DHA
_geom_hbond_site_symmetry_A
N4 H4B O5 0.857(10) 2.06(2) 2.851(4) 153(4) 1_445
N2 H2B O6 0.858(10) 2.065(18) 2.870(4) 156(4) 1_665
N4 H4A N3 0.856(10) 2.202(15) 3.042(4) 167(4) 2_557
N2 H2A N1 0.862(10) 2.165(12) 3.023(4) 174(4) 2_676
C30 H30 O1 0.93 2.60 3.409(5) 146.0 .
C29 H29A O2 0.96 2.61 3.509(5) 156.3 .
C27 H27 O3 0.93 2.51 3.394(5) 159.2 .
C25 H25A O4 0.96 2.61 3.567(5) 175.3 .
C24 H24 O4 0.93 2.31 2.851(4) 116.3 .
C12 H12 O2 0.93 2.31 2.840(4) 116.0 .
N4 H4B O5 0.857(10) 2.06(2) 2.851(4) 153(4) 1_445
N4 H4A N3 0.856(10) 2.202(15) 3.042(4) 167(4) 2_557
N2 H2B O6 0.858(10) 2.065(18) 2.870(4) 156(4) 1_665
N2 H2A N1 0.862(10) 2.165(12) 3.023(4) 174(4) 2_676
C24 H24 O4 0.93 2.31 2.851(4) 116.3 .
C25 H25A O4 0.96 2.61 3.567(5) 175.3 .
C27 H27 O3 0.93 2.51 3.394(5) 159.2 .
C12 H12 O2 0.93 2.31 2.840(4) 116.0 .
C29 H29A O2 0.96 2.61 3.509(5) 156.3 .
C30 H30 O1 0.93 2.60 3.409(5) 146.0 .
N4 H4B O5 0.857(10) 2.06(2) 2.851(4) 153(4) 1_445
N4 H4A N3 0.856(10) 2.202(15) 3.042(4) 167(4) 2_557
N2 H2B O6 0.858(10) 2.065(18) 2.870(4) 156(4) 1_665
N2 H2A N1 0.862(10) 2.165(12) 3.023(4) 174(4) 2_676
C24 H24 O4 0.93 2.31 2.851(4) 116.3 .
C25 H25A O4 0.96 2.61 3.567(5) 175.3 .
C27 H27 O3 0.93 2.51 3.394(5) 159.2 .
C12 H12 O2 0.93 2.31 2.840(4) 116.0 .
C29 H29A O2 0.96 2.61 3.509(5) 156.3 .
C30 H30 O1 0.93 2.60 3.409(5) 146.0 .
C30 H30 O1 0.93 2.60 3.409(5) 146.0 .
C29 H29A O2 0.96 2.61 3.509(5) 156.3 .
C12 H12 O2 0.93 2.31 2.840(4) 116.0 .
C27 H27 O3 0.93 2.51 3.394(5) 159.2 .
C25 H25A O4 0.96 2.61 3.567(5) 175.3 .
C24 H24 O4 0.93 2.31 2.851(4) 116.3 .
C30 H30 O1 0.93 2.60 3.409(5) 146.0 .
C29 H29A O2 0.96 2.61 3.509(5) 156.3 .
C12 H12 O2 0.93 2.31 2.840(4) 116.0 .
C27 H27 O3 0.93 2.51 3.394(5) 159.2 .
C25 H25A O4 0.96 2.61 3.567(5) 175.3 .
C24 H24 O4 0.93 2.31 2.851(4) 116.3 .
N2 H2A N1 0.862(10) 2.165(12) 3.023(4) 174(4) 2_676
N2 H2B O6 0.858(10) 2.065(18) 2.870(4) 156(4) 1_665
N4 H4A N3 0.856(10) 2.202(15) 3.042(4) 167(4) 2_557
N4 H4B O5 0.857(10) 2.06(2) 2.851(4) 153(4) 1_445
N2 H2A N1 0.862(10) 2.165(12) 3.023(4) 174(4) 2_676
N2 H2B O6 0.858(10) 2.065(18) 2.870(4) 156(4) 1_665
C30 H30 O1 0.93 2.60 3.409(5) 146.0 .
C29 H29A O2 0.96 2.61 3.509(5) 156.3 .
C12 H12 O2 0.93 2.31 2.840(4) 116.0 .
C27 H27 O3 0.93 2.51 3.394(5) 159.2 .
C25 H25A O4 0.96 2.61 3.567(5) 175.3 .
C24 H24 O4 0.93 2.31 2.851(4) 116.3 .
N4 H4A N3 0.856(10) 2.202(15) 3.042(4) 167(4) 2_557
N4 H4B O5 0.857(10) 2.06(2) 2.851(4) 153(4) 1_445

loop_
_geom_torsion_atom_site_label_1
_geom_torsion_atom_site_label_2
_geom_torsion_atom_site_label_3
_geom_torsion_atom_site_label_4
_geom_torsion
_geom_torsion_site_symmetry_1
_geom_torsion_site_symmetry_2
_geom_torsion_site_symmetry_3
_geom_torsion_site_symmetry_4
C9 O1 C1 C2 -179.5(3) . . . .
C9 O1 C1 C6 0.6(5) . . . .
O1 C1 C2 C3 179.4(3) . . . .
C6 C1 C2 C3 -0.7(6) . . . .
C1 C2 C3 C4 1.1(6) . . . .
C2 C3 C4 C5 -1.0(6) . . . .
C3 C4 C5 C6 0.4(6) . . . .
O1 C1 C6 C5 180.0(3) . . . .
C2 C1 C6 C5 0.1(5) . . . .
O1 C1 C6 C7 0.7(5) . . . .
C2 C1 C6 C7 -179.2(3) . . . .
C4 C5 C6 C1 0.1(5) . . . .
C4 C5 C6 C7 179.2(3) . . . .
C1 C6 C7 C8 -0.9(5) . . . .
C5 C6 C7 C8 179.9(3) . . . .
C6 C7 C8 C10 176.9(3) . . . .
C6 C7 C8 C9 -0.2(5) . . . .
C1 O1 C9 O2 178.1(3) . . . .
C1 O1 C9 C8 -1.7(5) . . . .
C7 C8 C9 O2 -178.3(4) . . . .
C10 C8 C9 O2 4.4(6) . . . .
C7 C8 C9 O1 1.4(5) . . . .
C10 C8 C9 O1 -175.8(3) . . . .
C11 N1 C10 C12 -0.3(4) . . . .
C11 N1 C10 C8 -175.1(3) . . . .
C7 C8 C10 C12 -156.3(3) . . . .
C9 C8 C10 C12 20.9(5) . . . .
C7 C8 C10 N1 17.9(4) . . . .
C9 C8 C10 N1 -165.0(3) . . . .
C10 N1 C11 N2 179.1(3) . . . .
C10 N1 C11 Se1 0.6(3) . . . .
C12 Se1 C11 N1 -0.5(2) . . . .
C12 Se1 C11 N2 -179.0(3) . . . .
N1 C10 C12 Se1 0.0(4) . . . .
C8 C10 C12 Se1 174.1(2) . . . .
C11 Se1 C12 C10 0.3(2) . . . .
C21 O3 C13 C14 -177.2(3) . . . .
C21 O3 C13 C18 2.2(5) . . . .
O3 C13 C14 C15 178.1(3) . . . .
C18 C13 C14 C15 -1.3(5) . . . .
C13 C14 C15 C16 0.4(6) . . . .
C14 C15 C16 C17 0.6(6) . . . .
C15 C16 C17 C18 -0.7(6) . . . .
O3 C13 C18 C17 -178.3(3) . . . .
C14 C13 C18 C17 1.1(5) . . . .
O3 C13 C18 C19 1.9(5) . . . .
C14 C13 C18 C19 -178.7(3) . . . .
C16 C17 C18 C13 -0.1(5) . . . .
C16 C17 C18 C19 179.8(3) . . . .
C13 C18 C19 C20 -2.6(5) . . . .
C17 C18 C19 C20 177.5(3) . . . .
C18 C19 C20 C22 178.8(3) . . . .
C18 C19 C20 C21 -0.4(5) . . . .
C13 O3 C21 O4 174.5(3) . . . .
C13 O3 C21 C20 -5.2(4) . . . .
C19 C20 C21 O4 -175.4(3) . . . .
C22 C20 C21 O4 5.3(5) . . . .
C19 C20 C21 O3 4.3(4) . . . .
C22 C20 C21 O3 -175.0(3) . . . .
C23 N3 C22 C24 0.1(4) . . . .
C23 N3 C22 C20 -175.4(3) . . . .
C19 C20 C22 C24 -159.6(3) . . . .
C21 C20 C22 C24 19.6(5) . . . .
C19 C20 C22 N3 15.4(4) . . . .
C21 C20 C22 N3 -165.4(3) . . . .
C22 N3 C23 N4 178.9(3) . . . .
C22 N3 C23 Se2 0.2(4) . . . .
C24 Se2 C23 N3 -0.4(3) . . . .
C24 Se2 C23 N4 -179.0(3) . . . .
N3 C22 C24 Se2 -0.4(4) . . . .
C20 C22 C24 Se2 174.7(2) . . . .
C23 Se2 C24 C22 0.4(3) . . . .
C26 N5 C27 O5 -1.6(8) . . . .
C25 N5 C27 O5 180.0(5) . . . .
C28 N6 C30 O6 -2.3(7) . . . .
C29 N6 C30 O6 178.0(5) . . . .
